data_4507579
loop_
_publ_author_name
'Jia, Li-Na'
'Hou, Lei'
'Wei, Lei'
'Jing, Xiao-Jing'
'Liu, Bo'
'Wang, Yao-Yu'
'Shi, Qi-Zhen'

_publ_section_title
;
 Five sra Topological Ln(III)-MOFs Based on Novel Metal-Carboxylate/Cl
 Chain: Structure, Near-Infrared Luminescence and Magnetic Properties
;
_journal_issue 4
_journal_name_full 'Crystal Growth &amp; Design'
_journal_page_first 1570
_journal_paper_doi 10.1021/cg301810y
_journal_volume 13
_journal_year 2013
_chemical_formula_sum 'C17 H15 Cl N O5 Pr'
_chemical_formula_weight 489.66
_chemical_name_systematic
;
 ?
;
_space_group_IT_number 62
_symmetry_cell_setting orthorhombic
_symmetry_space_group_name_Hall '-P 2ac 2n'
_symmetry_space_group_name_H-M 'P n m a'
_atom_sites_solution_hydrogens geom
_atom_sites_solution_primary direct
_atom_sites_solution_secondary difmap
_audit_creation_method SHELXL-97
_cell_angle_alpha 90.00
_cell_angle_beta 90.00
_cell_angle_gamma 90.00
_cell_formula_units_Z 4
_cell_length_a 7.3702(9)
_cell_length_b 25.843(3)
_cell_length_c 9.4821(12)
_cell_measurement_reflns_used 3625
_cell_measurement_temperature 296(2)
_cell_measurement_theta_max 27.96
_cell_measurement_theta_min 3.18
_cell_volume 1806.0(4)
_computing_structure_refinement 'SHELXL-97 (Sheldrick, 1997)'
_computing_structure_solution 'SHELXS-97 (Sheldrick, 1990)'
_diffrn_ambient_temperature 296(2)
_diffrn_measured_fraction_theta_full 0.992
_diffrn_measured_fraction_theta_max 0.992
_diffrn_radiation_monochromator graphite
_diffrn_radiation_source 'fine-focus sealed tube'
_diffrn_radiation_type MoK\a
_diffrn_radiation_wavelength 0.71073
_diffrn_reflns_av_R_equivalents 0.0466
_diffrn_reflns_av_sigmaI/netI 0.0348
_diffrn_reflns_limit_h_max 4
_diffrn_reflns_limit_h_min -9
_diffrn_reflns_limit_k_max 31
_diffrn_reflns_limit_k_min -31
_diffrn_reflns_limit_l_max 11
_diffrn_reflns_limit_l_min -11
_diffrn_reflns_number 8925
_diffrn_reflns_theta_full 26.00
_diffrn_reflns_theta_max 26.00
_diffrn_reflns_theta_min 1.58
_exptl_absorpt_coefficient_mu 2.871
_exptl_absorpt_correction_T_max 0.7244
_exptl_absorpt_correction_T_min 0.5457
_exptl_absorpt_correction_type multi-scan
_exptl_absorpt_process_details sadabs
_exptl_crystal_colour light-green
_exptl_crystal_density_diffrn 1.801
_exptl_crystal_density_method 'not measured'
_exptl_crystal_description Prism
_exptl_crystal_F_000 960
_exptl_crystal_size_max 0.24
_exptl_crystal_size_mid 0.18
_exptl_crystal_size_min 0.12
_refine_diff_density_max 1.214
_refine_diff_density_min -1.421
_refine_diff_density_rms 0.120
_refine_ls_extinction_method none
_refine_ls_goodness_of_fit_ref 1.073
_refine_ls_hydrogen_treatment constr
_refine_ls_matrix_type full
_refine_ls_number_parameters 136
_refine_ls_number_reflns 1800
_refine_ls_number_restraints 0
_refine_ls_restrained_S_all 1.073
_refine_ls_R_factor_all 0.0395
_refine_ls_R_factor_gt 0.0314
_refine_ls_shift/su_max 0.000
_refine_ls_shift/su_mean 0.000
_refine_ls_structure_factor_coef Fsqd
_refine_ls_weighting_details 'calc w=1/[\s^2^(Fo^2^)+(0.0222P)^2^+7.6171P] where P=(Fo^2^+2Fc^2^)/3'
_refine_ls_weighting_scheme calc
_refine_ls_wR_factor_gt 0.0699
_refine_ls_wR_factor_ref 0.0729
_reflns_number_gt 1545
_reflns_number_total 1800
_reflns_threshold_expression >2sigma(I)
_cod_data_source_file cg301810y_si_002.cif
_cod_data_source_block Pr
_cod_depositor_comments
;
The following automatic conversions were performed:

'_symmetry_cell_setting' value 'Orthorhombic' changed to
'orthorhombic' according to
/home/saulius/struct/CIF-dictionaries/cif_core.dic dictionary named
'cif_core.dic' version 2.4.2 from 2011-04-26.

Automatic conversion script
Id: cif_fix_values 1891 2012-01-12 08:04:46Z andrius 
;
_cod_original_cell_volume 1806.1(4)
_cod_original_sg_symbol_H-M Pnma
_cod_database_code 4507579

loop_
_symmetry_equiv_pos_as_xyz
'x, y, z'
'-x+1/2, -y, z+1/2'
'-x, y+1/2, -z'
'x+1/2, -y+1/2, -z+1/2'
'-x, -y, -z'
'x-1/2, y, -z-1/2'
'x, -y-1/2, z'
'-x-1/2, y-1/2, z-1/2'

loop_
_atom_site_label
_atom_site_type_symbol
_atom_site_fract_x
_atom_site_fract_y
_atom_site_fract_z
_atom_site_U_iso_or_equiv
_atom_site_adp_type
_atom_site_occupancy
_atom_site_symmetry_multiplicity
_atom_site_calc_flag
_atom_site_refinement_flags
Cl1 Cl 0.9258(2) 0.7500 0.0391(2) 0.0288(4) Uani 1 2 d S
N1 N 0.8933(17) 0.6792(4) 0.7058(10) 0.044(3) Uani 0.50 1 d P
Pr1 Pr 1.08781(5) 0.7500 0.32186(4) 0.01694(13) Uani 1 2 d S
O1 O 0.7958(5) 0.69641(13) 0.3229(4) 0.0252(8) Uani 1 1 d .
O2 O 1.0395(5) 0.65618(14) 0.3928(5) 0.0372(10) Uani 1 1 d .
O3 O 0.9934(9) 0.7500 0.5677(7) 0.0445(16) Uani 1 2 d S
C1 C 0.8732(7) 0.65653(19) 0.3729(6) 0.0269(11) Uani 1 1 d .
C2 C 0.7603(8) 0.6107(2) 0.4104(7) 0.0389(14) Uani 1 1 d .
C3 C 0.8400(10) 0.5639(3) 0.4269(13) 0.098(2) Uani 1 1 d .
H3A H 0.9650 0.5608 0.4168 0.117 Uiso 1 1 calc R
C4 C 0.7364(10) 0.5207(3) 0.4588(14) 0.102(2) Uani 1 1 d .
H4A H 0.7939 0.4888 0.4654 0.122 Uiso 1 1 calc R
C5 C 0.5547(8) 0.5230(2) 0.4807(11) 0.067(2) Uani 1 1 d .
C6 C 0.4772(8) 0.5699(2) 0.4569(9) 0.0526(19) Uani 1 1 d .
H6A H 0.3519 0.5731 0.4646 0.063 Uiso 1 1 calc R
C7 C 0.5780(8) 0.6129(2) 0.4218(7) 0.0390(15) Uani 1 1 d .
H7A H 0.5191 0.6442 0.4057 0.047 Uiso 1 1 calc R
C8 C 0.8725(17) 0.7216(5) 0.6335(12) 0.034(3) Uani 0.50 1 d P
H8A H 0.7493 0.7331 0.6238 0.041 Uiso 0.50 1 d PR
C9 C 1.074(3) 0.6567(8) 0.7222(19) 0.077(6) Uani 0.50 1 d P
H9A H 1.0451 0.6226 0.7554 0.115 Uiso 0.50 1 d PR
H9B H 1.1448 0.6755 0.7899 0.115 Uiso 0.50 1 d PR
H9C H 1.1378 0.6556 0.6341 0.115 Uiso 0.50 1 d PR
C10 C 0.745(2) 0.6555(7) 0.7819(16) 0.063(5) Uani 0.50 1 d P
H10A H 0.6351 0.6737 0.7598 0.094 Uiso 0.50 1 d PR
H10B H 0.7332 0.6200 0.7536 0.094 Uiso 0.50 1 d PR
H10C H 0.7666 0.6571 0.8816 0.094 Uiso 0.50 1 d PR

loop_
_atom_site_aniso_label
_atom_site_aniso_U_11
_atom_site_aniso_U_22
_atom_site_aniso_U_33
_atom_site_aniso_U_23
_atom_site_aniso_U_13
_atom_site_aniso_U_12
Cl1 0.0197(9) 0.0367(10) 0.0301(10) 0.000 0.0042(9) 0.000
N1 0.053(7) 0.050(7) 0.029(6) 0.008(5) 0.005(5) -0.001(6)
Pr1 0.0131(2) 0.01168(18) 0.0261(2) 0.000 0.00131(18) 0.000
O1 0.0226(19) 0.0161(16) 0.037(2) 0.0074(16) -0.0008(18) -0.0033(13)
O2 0.0219(18) 0.0220(19) 0.068(3) 0.016(2) 0.000(2) -0.0024(15)
O3 0.039(4) 0.064(4) 0.031(4) 0.000 0.003(3) 0.000
C1 0.024(2) 0.016(2) 0.041(3) 0.004(2) 0.005(2) -0.0027(19)
C2 0.025(3) 0.020(2) 0.071(4) 0.017(3) 0.003(3) -0.004(2)
C3 0.033(3) 0.038(3) 0.222(7) 0.053(4) 0.010(5) 0.001(3)
C4 0.038(3) 0.039(3) 0.229(7) 0.056(5) 0.016(5) 0.005(3)
C5 0.027(3) 0.025(3) 0.148(6) 0.036(4) 0.010(4) -0.003(2)
C6 0.022(3) 0.025(3) 0.110(6) 0.025(3) 0.007(4) -0.004(2)
C7 0.034(3) 0.018(3) 0.065(4) 0.015(3) 0.010(3) -0.001(2)
C8 0.033(7) 0.040(7) 0.029(6) -0.002(5) -0.002(5) 0.002(5)
C9 0.082(13) 0.087(13) 0.061(11) 0.033(10) 0.015(11) 0.027(11)
C10 0.073(12) 0.067(10) 0.048(9) 0.008(8) 0.014(9) -0.028(9)

loop_
_atom_type_symbol
_atom_type_description
_atom_type_scat_dispersion_real
_atom_type_scat_dispersion_imag
_atom_type_scat_source
C C 0.0033 0.0016 'International Tables Vol C Tables 4.2.6.8 and 6.1.1.4'
H H 0.0000 0.0000 'International Tables Vol C Tables 4.2.6.8 and 6.1.1.4'
N N 0.0061 0.0033 'International Tables Vol C Tables 4.2.6.8 and 6.1.1.4'
O O 0.0106 0.0060 'International Tables Vol C Tables 4.2.6.8 and 6.1.1.4'
Cl Cl 0.1484 0.1585 'International Tables Vol C Tables 4.2.6.8 and 6.1.1.4'
Pr Pr -0.2180 2.8214 'International Tables Vol C Tables 4.2.6.8 and 6.1.1.4'

loop_
_geom_angle_atom_site_label_1
_geom_angle_atom_site_label_2
_geom_angle_atom_site_label_3
_geom_angle
_geom_angle_site_symmetry_1
_geom_angle_site_symmetry_3
Pr1 Cl1 Pr1 86.12(5) 6_556 .
C8 N1 C10 122.1(13) . .
C8 N1 C9 119.9(12) . .
C10 N1 C9 117.8(12) . .
O3 Pr1 O1 135.00(13) . 6_656
O3 Pr1 O1 135.00(13) . 4_565
O1 Pr1 O1 67.89(16) 6_656 4_565
O3 Pr1 O2 72.92(11) . .
O1 Pr1 O2 72.57(13) 6_656 .
O1 Pr1 O2 139.99(13) 4_565 .
O3 Pr1 O2 72.92(11) . 7_575
O1 Pr1 O2 139.99(13) 6_656 7_575
O1 Pr1 O2 72.57(13) 4_565 7_575
O2 Pr1 O2 145.1(2) . 7_575
O3 Pr1 O1 75.85(15) . .
O1 Pr1 O1 102.69(11) 6_656 .
O1 Pr1 O1 145.49(7) 4_565 .
O2 Pr1 O1 50.57(12) . .
O2 Pr1 O1 113.41(12) 7_575 .
O3 Pr1 O1 75.85(15) . 7_575
O1 Pr1 O1 145.49(7) 6_656 7_575
O1 Pr1 O1 102.69(11) 4_565 7_575
O2 Pr1 O1 113.41(12) . 7_575
O2 Pr1 O1 50.57(12) 7_575 7_575
O1 Pr1 O1 65.52(16) . 7_575
O3 Pr1 Cl1 78.73(16) . 6_656
O1 Pr1 Cl1 73.31(9) 6_656 6_656
O1 Pr1 Cl1 73.31(9) 4_565 6_656
O2 Pr1 Cl1 90.00(9) . 6_656
O2 Pr1 Cl1 90.00(9) 7_575 6_656
O1 Pr1 Cl1 137.85(8) . 6_656
O1 Pr1 Cl1 137.85(8) 7_575 6_656
O3 Pr1 C1 71.76(14) . .
O1 Pr1 C1 87.97(13) 6_656 .
O1 Pr1 C1 152.39(15) 4_565 .
O2 Pr1 C1 24.94(13) . .
O2 Pr1 C1 131.89(14) 7_575 .
O1 Pr1 C1 25.65(13) . .
O1 Pr1 C1 89.51(13) 7_575 .
Cl1 Pr1 C1 113.58(11) 6_656 .
O3 Pr1 C1 71.76(14) . 7_575
O1 Pr1 C1 152.39(15) 6_656 7_575
O1 Pr1 C1 87.97(13) 4_565 7_575
O2 Pr1 C1 131.89(14) . 7_575
O2 Pr1 C1 24.94(13) 7_575 7_575
O1 Pr1 C1 89.51(13) . 7_575
O1 Pr1 C1 25.65(13) 7_575 7_575
Cl1 Pr1 C1 113.58(11) 6_656 7_575
C1 Pr1 C1 111.2(2) . 7_575
O3 Pr1 Cl1 139.37(16) . .
O1 Pr1 Cl1 75.27(9) 6_656 .
O1 Pr1 Cl1 75.27(9) 4_565 .
O2 Pr1 Cl1 100.65(11) . .
O2 Pr1 Cl1 100.65(11) 7_575 .
O1 Pr1 Cl1 70.22(9) . .
O1 Pr1 Cl1 70.22(9) 7_575 .
Cl1 Pr1 Cl1 141.89(6) 6_656 .
C1 Pr1 Cl1 86.06(12) . .
C1 Pr1 Cl1 86.06(12) 7_575 .
O3 Pr1 Pr1 93.67(15) . 6_556
O1 Pr1 Pr1 112.80(8) 6_656 6_556
O1 Pr1 Pr1 112.80(8) 4_565 6_556
O2 Pr1 Pr1 87.73(9) . 6_556
O2 Pr1 Pr1 87.73(9) 7_575 6_556
O1 Pr1 Pr1 38.06(8) . 6_556
O1 Pr1 Pr1 38.06(8) 7_575 6_556
Cl1 Pr1 Pr1 172.41(4) 6_656 6_556
C1 Pr1 Pr1 63.30(11) . 6_556
C1 Pr1 Pr1 63.30(11) 7_575 6_556
Cl1 Pr1 Pr1 45.70(4) . 6_556
C1 O2 Pr1 95.2(3) . .
C1 O1 Pr1 159.6(3) . 6_556
C1 O1 Pr1 93.6(3) . .
Pr1 O1 Pr1 102.43(12) 6_556 .
C8 O3 C8 68.1(11) . 7_575
C8 O3 Pr1 130.5(6) . .
C8 O3 Pr1 130.5(6) 7_575 .
O2 C1 O1 120.5(5) . .
O2 C1 C2 120.7(5) . .
O1 C1 C2 118.9(5) . .
O2 C1 Pr1 59.8(3) . .
O1 C1 Pr1 60.8(3) . .
C2 C1 Pr1 175.4(4) . .
C7 C2 C3 117.4(6) . .
C7 C2 C1 122.8(5) . .
C3 C2 C1 119.7(5) . .
C2 C3 C4 120.4(7) . .
C2 C3 H3A 119.8 . .
C4 C3 H3A 119.8 . .
C5 C4 C3 122.7(7) . .
C5 C4 H4A 118.6 . .
C3 C4 H4A 118.6 . .
C4 C5 C6 115.4(6) . .
C4 C5 C5 122.6(7) . 5_666
C6 C5 C5 121.9(7) . 5_666
C5 C6 C7 122.2(6) . .
C5 C6 H6A 118.9 . .
C7 C6 H6A 118.9 . .
C2 C7 C6 121.5(5) . .
C2 C7 H7A 119.2 . .
C6 C7 H7A 119.2 . .
N1 C8 O3 129.9(11) . .
N1 C8 C8 147.3(7) . 7_575
O3 C8 C8 56.0(5) . 7_575
N1 C8 H8A 115.0 . .
O3 C8 H8A 115.0 . .
C8 C8 H8A 71.9 7_575 .
C10 C9 N1 156.5(19) 6_657 .
C10 C9 H9A 101.9 6_657 .
N1 C9 H9A 101.5 . .
C10 C9 H9B 59.3 6_657 .
N1 C9 H9B 111.5 . .
H9A C9 H9B 111.4 . .
C10 C9 H9C 58.8 6_657 .
N1 C9 H9C 111.5 . .
H9A C9 H9C 111.4 . .
H9B C9 H9C 109.3 . .
C9 C10 N1 136.8(19) 6_557 .
N1 C10 H10A 108.6 . .
C9 C10 H10B 85.8 6_557 .
N1 C10 H10B 109.5 . .
H10A C10 H10B 109.5 . .
C9 C10 H10C 101.3 6_557 .
N1 C10 H10C 110.3 . .
H10A C10 H10C 109.5 . .
H10B C10 H10C 109.5 . .

loop_
_geom_bond_atom_site_label_1
_geom_bond_atom_site_label_2
_geom_bond_distance
_geom_bond_site_symmetry_2
Cl1 Pr1 2.8185(19) 6_556
Cl1 Pr1 2.935(2) .
N1 C8 1.300(16) .
N1 C10 1.447(17) .
N1 C9 1.46(2) .
Pr1 O3 2.433(6) .
Pr1 O1 2.480(3) 6_656
Pr1 O1 2.480(3) 4_565
Pr1 O2 2.541(4) .
Pr1 O2 2.541(4) 7_575
Pr1 O1 2.560(3) .
Pr1 O1 2.560(3) 7_575
Pr1 Cl1 2.8185(19) 6_656
Pr1 C1 2.928(5) .
Pr1 C1 2.928(5) 7_575
Pr1 Pr1 3.9290(5) 6_556
O2 C1 1.240(6) .
O1 C1 1.270(6) .
O1 Pr1 2.480(3) 6_556
O3 C8 1.313(13) .
O3 C8 1.313(13) 7_575
C1 C2 1.490(7) .
C2 C7 1.349(8) .
C2 C3 1.353(9) .
C3 C4 1.387(10) .
C3 H3A 0.9300 .
C4 C5 1.357(10) .
C4 H4A 0.9300 .
C5 C6 1.358(8) .
C5 C5 1.483(11) 5_666
C6 C7 1.378(8) .
C6 H6A 0.9300 .
C7 H7A 0.9300 .
C8 C8 1.47(2) 7_575
C8 H8A 0.9601 .
C9 C10 1.26(2) 6_657
C9 H9A 0.9601 .
C9 H9B 0.9601 .
C9 H9C 0.9599 .
C10 C9 1.26(2) 6_557
C10 H10A 0.9599 .
C10 H10B 0.9602 .
C10 H10C 0.9600 .
